data_7105798
loop_
_publ_author_name
'Mason Stewart'
'Curtis Moore'
'Treffly Ditri'
'Liezel Labios'
'Arnold Rheingold'
'Joshua Figueroa'

_publ_section_title
;
 Electrophilic functionalization of well-behaved manganese monoanions
 supported by m-terphenyl isocyanides
;
_journal_name_full Chem.Commun.
_journal_page_first 406
_journal_paper_doi 10.1039/c0cc02742a
_journal_volume 47
_journal_year 2011
_chemical_formula_sum 'C67 H79 Cl Mn N2 O3.5 Sn'
_chemical_formula_weight 1177.40
_chemical_name_common ClSnMn(CO)3(CNArDipp2)2
_chemical_name_systematic
;
?
;
_space_group_IT_number 14
_symmetry_cell_setting monoclinic
_symmetry_space_group_name_Hall '-P 2ybc'
_symmetry_space_group_name_H-M 'P 1 21/c 1'
_atom_sites_solution_hydrogens geom
_atom_sites_solution_primary direct
_atom_sites_solution_secondary difmap
_audit_creation_method SHELXL-97
_cell_angle_alpha 90.000(5)
_cell_angle_beta 113.546(5)
_cell_angle_gamma 90.000(5)
_cell_formula_units_Z 4
_cell_length_a 19.479(5)
_cell_length_b 16.599(5)
_cell_length_c 20.104(5)
_cell_measurement_reflns_used 8928
_cell_measurement_temperature 100(2)
_cell_measurement_theta_max 25.73
_cell_measurement_theta_min 2.43
_cell_volume 5959(3)
_computing_cell_refinement 'Bruker SAINT'
_computing_data_collection 'Bruker APEX2'
_computing_data_reduction 'Bruker SAINT'
_computing_molecular_graphics 'Bruker SHELXTL'
_computing_publication_material 'Bruker SHELXTL'
_computing_structure_refinement 'SHELXL-97 (Sheldrick, 2008)'
_computing_structure_solution 'SHELXS-97 (Sheldrick, 2008)'
_diffrn_ambient_temperature 100(2)
_diffrn_measured_fraction_theta_full 0.991
_diffrn_measured_fraction_theta_max 0.984
_diffrn_measurement_device_type 'Bruker APEX CCD'
_diffrn_measurement_method '\f and \w scans'
_diffrn_radiation_monochromator graphite
_diffrn_radiation_source 'fine-focus sealed tube'
_diffrn_radiation_type MoK\a
_diffrn_radiation_wavelength 0.71073
_diffrn_reflns_av_R_equivalents 0.0464
_diffrn_reflns_av_sigmaI/netI 0.0309
_diffrn_reflns_limit_h_max 23
_diffrn_reflns_limit_h_min -23
_diffrn_reflns_limit_k_max 20
_diffrn_reflns_limit_k_min -20
_diffrn_reflns_limit_l_max 24
_diffrn_reflns_limit_l_min -24
_diffrn_reflns_number 71933
_diffrn_reflns_theta_full 25.00
_diffrn_reflns_theta_max 25.80
_diffrn_reflns_theta_min 1.14
_exptl_absorpt_coefficient_mu 0.724
_exptl_absorpt_correction_T_max 0.9647
_exptl_absorpt_correction_T_min 0.8342
_exptl_absorpt_correction_type multi-scan
_exptl_absorpt_process_details SADABS
_exptl_crystal_colour Green
_exptl_crystal_density_diffrn 1.312
_exptl_crystal_density_meas ?
_exptl_crystal_density_method .
_exptl_crystal_description Block
_exptl_crystal_F_000 2460
_exptl_crystal_size_max 0.26
_exptl_crystal_size_mid 0.14
_exptl_crystal_size_min 0.05
_refine_diff_density_max 1.400
_refine_diff_density_min -1.493
_refine_diff_density_rms 0.103
_refine_ls_extinction_method none
_refine_ls_goodness_of_fit_ref 1.033
_refine_ls_hydrogen_treatment constr
_refine_ls_matrix_type full
_refine_ls_number_parameters 763
_refine_ls_number_reflns 11292
_refine_ls_number_restraints 0
_refine_ls_restrained_S_all 1.033
_refine_ls_R_factor_all 0.0603
_refine_ls_R_factor_gt 0.0487
_refine_ls_shift/su_max 0.001
_refine_ls_shift/su_mean 0.000
_refine_ls_structure_factor_coef Fsqd
_refine_ls_weighting_details 'calc w=1/[\s^2^(Fo^2^)+(0.0759P)^2^+17.6156P] where P=(Fo^2^+2Fc^2^)/3'
_refine_ls_weighting_scheme calc
_refine_ls_wR_factor_gt 0.1363
_refine_ls_wR_factor_ref 0.1467
_reflns_number_gt 9455
_reflns_number_total 11292
_reflns_threshold_expression >2sigma(I)
_cod_data_source_file C0CC02742A.TXT
_cod_data_source_block JFig368
_cod_depositor_comments
;
The following automatic conversions were performed:
'_symmetry_cell_setting' value 'Monoclinic' changed to 'monoclinic'
according to '/home/saulius/struct/CIF-dictionaries/cif_core.dic'
dictionary named 'cif_core.dic' version 2.4.1 from 2010-06-29.

Automatic conversion script
Id: cif_fix_enum 1527 2010-12-29 10:47:43Z saulius 
;
_cod_original_sg_symbol_H-M P2(1)/c
_cod_original_formula_sum 'C67 H79 Cl Mn N2 O3.50 Sn'
_cod_database_code 7105798

loop_
_symmetry_equiv_pos_as_xyz
'x, y, z'
'-x, y+1/2, -z+1/2'
'-x, -y, -z'
'x, -y-1/2, z-1/2'

loop_
_atom_site_label
_atom_site_type_symbol
_atom_site_fract_x
_atom_site_fract_y
_atom_site_fract_z
_atom_site_U_iso_or_equiv
_atom_site_adp_type
_atom_site_occupancy
_atom_site_symmetry_multiplicity
_atom_site_calc_flag
_atom_site_refinement_flags
_atom_site_disorder_assembly
_atom_site_disorder_group
Sn1 Sn 0.137312(15) 0.963318(16) -0.285428(15) 0.02677(10) Uani 1 1 d . . .
Mn1 Mn 0.25079(3) 1.06445(3) -0.23379(3) 0.01885(13) Uani 1 1 d . . .
Cl1 Cl 0.04340(6) 1.04566(6) -0.37401(6) 0.0382(3) Uani 1 1 d . . .
O1 O 0.2753(2) 0.9767(2) -0.09695(18) 0.0493(9) Uani 1 1 d . . .
O2 O 0.38976(17) 1.1625(2) -0.1695(2) 0.0512(10) Uani 1 1 d . . .
O3 O 0.19420(18) 1.13694(18) -0.38088(18) 0.0388(7) Uani 1 1 d . . .
N1 N 0.15008(15) 1.18085(16) -0.19490(15) 0.0146(6) Uani 1 1 d . . .
N2 N 0.33050(16) 0.93087(17) -0.28002(16) 0.0174(6) Uani 1 1 d . . .
C1 C 0.29968(19) 0.9823(2) -0.26229(19) 0.0190(7) Uani 1 1 d . . .
C2 C 0.18777(19) 1.1370(2) -0.21100(19) 0.0180(7) Uani 1 1 d . . .
C3 C 0.2664(2) 1.0108(2) -0.1492(2) 0.0296(9) Uani 1 1 d . . .
C4 C 0.3368(2) 1.1255(2) -0.1935(3) 0.0329(9) Uani 1 1 d . . .
C5 C 0.21646(19) 1.1107(2) -0.3267(2) 0.0201(7) Uani 1 1 d . . .
C6 C 0.36868(19) 0.8731(2) -0.30180(19) 0.0176(7) Uani 1 1 d . . .
C7 C 0.32939(19) 0.8305(2) -0.36606(19) 0.0181(7) Uani 1 1 d . . .
C8 C 0.3685(2) 0.7733(2) -0.3873(2) 0.0231(8) Uani 1 1 d . . .
H8 H 0.3435 0.7439 -0.4309 0.028 Uiso 1 1 calc R . .
C9 C 0.4434(2) 0.7584(2) -0.3460(2) 0.0253(8) Uani 1 1 d . . .
H9 H 0.4693 0.7192 -0.3616 0.030 Uiso 1 1 calc R . .
C10 C 0.4810(2) 0.8004(2) -0.2819(2) 0.0238(8) Uani 1 1 d . . .
H10 H 0.5324 0.7893 -0.2538 0.029 Uiso 1 1 calc R . .
C11 C 0.4441(2) 0.8586(2) -0.2584(2) 0.0200(7) Uani 1 1 d . . .
C12 C 0.24787(19) 0.8464(2) -0.40606(19) 0.0188(7) Uani 1 1 d . . .
C13 C 0.1972(2) 0.8033(2) -0.3857(2) 0.0232(8) Uani 1 1 d . A .
C14 C 0.1214(2) 0.8233(2) -0.4186(2) 0.0285(8) Uani 1 1 d . . .
H14 H 0.0863 0.7954 -0.4052 0.034 Uiso 1 1 calc R . .
C15 C 0.0971(2) 0.8827(3) -0.4698(2) 0.0336(9) Uani 1 1 d . . .
H15 H 0.0454 0.8962 -0.4911 0.040 Uiso 1 1 calc R . .
C16 C 0.1467(2) 0.9233(3) -0.4910(2) 0.0309(9) Uani 1 1 d . . .
H16 H 0.1285 0.9635 -0.5276 0.037 Uiso 1 1 calc R . .
C17 C 0.2232(2) 0.9064(2) -0.4597(2) 0.0234(8) Uani 1 1 d . . .
C18 C 0.2234(2) 0.7343(2) -0.3316(2) 0.0301(9) Uani 1 1 d . . .
H18B H 0.2773 0.7244 -0.3217 0.036 Uiso 0.43(2) 1 calc PR A 2
H18 H 0.2763 0.7420 -0.2998 0.036 Uiso 0.57(2) 1 d PR A 1
C19 C 0.2146(7) 0.6587(5) -0.3755(6) 0.040(3) Uani 0.57(2) 1 d P A 1
H19A H 0.2290 0.6120 -0.3429 0.060 Uiso 0.57(2) 1 calc PR A 1
H19C H 0.2467 0.6617 -0.4025 0.060 Uiso 0.57(2) 1 calc PR A 1
H19B H 0.1622 0.6530 -0.4096 0.060 Uiso 0.57(2) 1 calc PR A 1
C19B C 0.1820(12) 0.6559(8) -0.3606(11) 0.062(5) Uani 0.43(2) 1 d P A 2
H19D H 0.2026 0.6135 -0.3240 0.093 Uiso 0.43(2) 1 calc PR A 2
H19F H 0.1881 0.6405 -0.4050 0.093 Uiso 0.43(2) 1 calc PR A 2
H19E H 0.1287 0.6631 -0.3714 0.093 Uiso 0.43(2) 1 calc PR A 2
C20 C 0.1768(8) 0.7257(7) -0.2857(7) 0.049(3) Uani 0.57(2) 1 d P A 1
H20B H 0.1235 0.7224 -0.3177 0.073 Uiso 0.57(2) 1 calc PR A 1
H20C H 0.1853 0.7725 -0.2537 0.073 Uiso 0.57(2) 1 calc PR A 1
H20A H 0.1917 0.6765 -0.2563 0.073 Uiso 0.57(2) 1 calc PR A 1
C20B C 0.2197(8) 0.7534(8) -0.2586(7) 0.033(4) Uani 0.43(2) 1 d P A 2
H20E H 0.1683 0.7680 -0.2664 0.050 Uiso 0.43(2) 1 calc PR A 2
H20F H 0.2533 0.7984 -0.2356 0.050 Uiso 0.43(2) 1 calc PR A 2
H20D H 0.2352 0.7059 -0.2271 0.050 Uiso 0.43(2) 1 calc PR A 2
C21 C 0.2777(2) 0.9481(2) -0.4851(2) 0.0269(8) Uani 1 1 d . . .
H21 H 0.3288 0.9434 -0.4454 0.032 Uiso 1 1 calc R . .
C22 C 0.2791(3) 0.9057(3) -0.5515(3) 0.0440(11) Uani 1 1 d . . .
H22A H 0.2933 0.8492 -0.5397 0.066 Uiso 1 1 calc R . .
H22C H 0.3157 0.9321 -0.5665 0.066 Uiso 1 1 calc R . .
H22B H 0.2294 0.9084 -0.5912 0.066 Uiso 1 1 calc R . .
C23 C 0.2612(3) 1.0377(3) -0.5012(3) 0.0472(13) Uani 1 1 d . . .
H23B H 0.2119 1.0441 -0.5410 0.071 Uiso 1 1 calc R . .
H23C H 0.2995 1.0615 -0.5151 0.071 Uiso 1 1 calc R . .
H23A H 0.2616 1.0648 -0.4578 0.071 Uiso 1 1 calc R . .
C24 C 0.4827(2) 0.9031(2) -0.1883(2) 0.0236(8) Uani 1 1 d . . .
C25 C 0.5264(2) 0.9710(2) -0.1869(2) 0.0276(8) Uani 1 1 d . . .
C26 C 0.5621(2) 1.0107(3) -0.1203(3) 0.0388(11) Uani 1 1 d . . .
H26 H 0.5915 1.0572 -0.1178 0.047 Uiso 1 1 calc R . .
C27 C 0.5554(3) 0.9839(3) -0.0591(3) 0.0447(13) Uani 1 1 d . . .
H27 H 0.5808 1.0114 -0.0145 0.054 Uiso 1 1 calc R . .
C28 C 0.5124(3) 0.9173(3) -0.0611(2) 0.0452(13) Uani 1 1 d . . .
H28 H 0.5088 0.8994 -0.0178 0.054 Uiso 1 1 calc R . .
C29 C 0.4740(2) 0.8759(3) -0.1259(2) 0.0319(9) Uani 1 1 d . B .
C30 C 0.5329(2) 1.0020(2) -0.2548(2) 0.0311(9) Uani 1 1 d . . .
H30 H 0.5272 0.9547 -0.2874 0.037 Uiso 1 1 calc R . .
C31 C 0.6084(3) 1.0413(3) -0.2409(3) 0.0440(12) Uani 1 1 d . . .
H31B H 0.6125 1.0923 -0.2151 0.066 Uiso 1 1 calc R . .
H31C H 0.6122 1.0515 -0.2873 0.066 Uiso 1 1 calc R . .
H31A H 0.6489 1.0051 -0.2115 0.066 Uiso 1 1 calc R . .
C32 C 0.4695(2) 1.0611(3) -0.2953(3) 0.0425(11) Uani 1 1 d . . .
H32A H 0.4211 1.0339 -0.3089 0.064 Uiso 1 1 calc R . .
H32C H 0.4748 1.0802 -0.3392 0.064 Uiso 1 1 calc R . .
H32B H 0.4720 1.1071 -0.2638 0.064 Uiso 1 1 calc R . .
C33 C 0.4266(2) 0.8039(3) -0.1279(2) 0.0403(11) Uani 1 1 d . . .
H33B H 0.4148 0.7833 -0.1780 0.048 Uiso 0.275(14) 1 calc PR B 2
H33 H 0.3850 0.8019 -0.1757 0.048 Uiso 0.725(14) 1 d PR B 1
C34 C 0.4689(4) 0.7300(4) -0.1177(6) 0.0369(18) Uani 0.725(14) 1 d P B 1
H34B H 0.5100 0.7300 -0.0695 0.055 Uiso 0.725(14) 1 calc PR B 1
H34C H 0.4893 0.7259 -0.1549 0.055 Uiso 0.725(14) 1 calc PR B 1
H34A H 0.4359 0.6839 -0.1219 0.055 Uiso 0.725(14) 1 calc PR B 1
C34B C 0.4702(10) 0.7244(10) -0.0783(14) 0.033(5) Uani 0.275(14) 1 d P B 2
H34E H 0.4858 0.7369 -0.0267 0.049 Uiso 0.275(14) 1 calc PR B 2
H34F H 0.5143 0.7113 -0.0881 0.049 Uiso 0.275(14) 1 calc PR B 2
H34D H 0.4360 0.6782 -0.0910 0.049 Uiso 0.275(14) 1 calc PR B 2
C35 C 0.3927(5) 0.8139(4) -0.0692(4) 0.043(2) Uani 0.725(14) 1 d P B 1
H35A H 0.3529 0.7740 -0.0779 0.065 Uiso 0.725(14) 1 calc PR B 1
H35C H 0.3719 0.8682 -0.0724 0.065 Uiso 0.725(14) 1 calc PR B 1
H35B H 0.4322 0.8057 -0.0207 0.065 Uiso 0.725(14) 1 calc PR B 1
C35B C 0.3500(9) 0.8045(9) -0.1266(12) 0.036(6) Uani 0.275(14) 1 d P B 2
H35D H 0.3332 0.7490 -0.1258 0.054 Uiso 0.275(14) 1 calc PR B 2
H35F H 0.3148 0.8320 -0.1700 0.054 Uiso 0.275(14) 1 calc PR B 2
H35E H 0.3519 0.8330 -0.0832 0.054 Uiso 0.275(14) 1 calc PR B 2
C36 C 0.11740(17) 1.23810(19) -0.16589(18) 0.0139(6) Uani 1 1 d . . .
C37 C 0.08029(17) 1.30419(19) -0.20878(18) 0.0145(6) Uani 1 1 d . . .
C38 C 0.05341(18) 1.3632(2) -0.17596(19) 0.0177(7) Uani 1 1 d . . .
H38 H 0.0288 1.4091 -0.2033 0.021 Uiso 1 1 calc R . .
C39 C 0.06173(19) 1.3565(2) -0.10470(19) 0.0181(7) Uani 1 1 d . . .
H39 H 0.0437 1.3980 -0.0833 0.022 Uiso 1 1 calc R . .
C40 C 0.09640(18) 1.2892(2) -0.06430(18) 0.0164(7) Uani 1 1 d . . .
H40 H 0.1013 1.2846 -0.0155 0.020 Uiso 1 1 calc R . .
C41 C 0.12415(17) 1.22821(19) -0.09430(18) 0.0138(6) Uani 1 1 d . . .
C42 C 0.07029(19) 1.31149(19) -0.28614(19) 0.0174(7) Uani 1 1 d . . .
C43 C 0.0004(2) 1.2940(2) -0.34186(19) 0.0189(7) Uani 1 1 d . . .
C44 C -0.0064(2) 1.2986(2) -0.4137(2) 0.0234(8) Uani 1 1 d . . .
H44 H -0.0531 1.2867 -0.4522 0.028 Uiso 1 1 calc R . .
C45 C 0.0533(2) 1.3200(2) -0.4293(2) 0.0276(8) Uani 1 1 d . . .
H45 H 0.0479 1.3215 -0.4784 0.033 Uiso 1 1 calc R . .
C46 C 0.1214(2) 1.3395(2) -0.3747(2) 0.0278(9) Uani 1 1 d . . .
H46 H 0.1618 1.3558 -0.3866 0.033 Uiso 1 1 calc R . .
C47 C 0.1312(2) 1.3352(2) -0.3020(2) 0.0208(7) Uani 1 1 d . . .
C48 C -0.0666(2) 1.2685(2) -0.3261(2) 0.0212(7) Uani 1 1 d . . .
H48 H -0.0628 1.2967 -0.2808 0.025 Uiso 1 1 calc R . .
C49 C -0.0635(2) 1.1778(2) -0.3112(2) 0.0316(9) Uani 1 1 d . . .
H49C H -0.0700 1.1483 -0.3556 0.047 Uiso 1 1 calc R . .
H49B H -0.1037 1.1630 -0.2959 0.047 Uiso 1 1 calc R . .
H49A H -0.0150 1.1640 -0.2728 0.047 Uiso 1 1 calc R . .
C50 C -0.1423(2) 1.2903(3) -0.3858(2) 0.0318(9) Uani 1 1 d . . .
H50B H -0.1506 1.2579 -0.4291 0.048 Uiso 1 1 calc R . .
H50C H -0.1427 1.3476 -0.3977 0.048 Uiso 1 1 calc R . .
H50A H -0.1822 1.2794 -0.3690 0.048 Uiso 1 1 calc R . .
C51 C 0.2046(2) 1.3613(2) -0.2427(2) 0.0253(8) Uani 1 1 d . . .
H51 H 0.2077 1.3365 -0.1963 0.030 Uiso 1 1 calc R . .
C52 C 0.2730(2) 1.3334(3) -0.2558(3) 0.0374(10) Uani 1 1 d . . .
H52A H 0.2682 1.2759 -0.2678 0.056 Uiso 1 1 calc R . .
H52B H 0.3183 1.3424 -0.2119 0.056 Uiso 1 1 calc R . .
H52C H 0.2762 1.3641 -0.2961 0.056 Uiso 1 1 calc R . .
C53 C 0.2061(2) 1.4527(3) -0.2335(3) 0.0376(10) Uani 1 1 d . . .
H53C H 0.2013 1.4787 -0.2789 0.056 Uiso 1 1 calc R . .
H53B H 0.2536 1.4687 -0.1946 0.056 Uiso 1 1 calc R . .
H53A H 0.1645 1.4694 -0.2210 0.056 Uiso 1 1 calc R . .
C54 C 0.15950(18) 1.15529(19) -0.05030(18) 0.0149(6) Uani 1 1 d . . .
C55 C 0.23283(19) 1.1603(2) 0.00313(19) 0.0181(7) Uani 1 1 d . . .
C56 C 0.2642(2) 1.0930(2) 0.0448(2) 0.0225(7) Uani 1 1 d . . .
H56 H 0.3141 1.0953 0.0804 0.027 Uiso 1 1 calc R . .
C57 C 0.2237(2) 1.0226(2) 0.0353(2) 0.0273(8) Uani 1 1 d . . .
H57 H 0.2459 0.9771 0.0646 0.033 Uiso 1 1 calc R . .
C58 C 0.1510(2) 1.0178(2) -0.0167(2) 0.0249(8) Uani 1 1 d . . .
H58 H 0.1236 0.9691 -0.0225 0.030 Uiso 1 1 calc R . .
C59 C 0.11779(19) 1.0838(2) -0.06061(18) 0.0174(7) Uani 1 1 d . . .
C60 C 0.27908(19) 1.2372(2) 0.01302(19) 0.0210(7) Uani 1 1 d . . .
H60 H 0.2435 1.2837 -0.0014 0.025 Uiso 1 1 calc R . .
C61 C 0.3199(2) 1.2361(3) -0.0377(2) 0.0289(9) Uani 1 1 d . . .
H61A H 0.3552 1.1909 -0.0250 0.043 Uiso 1 1 calc R . .
H61C H 0.3473 1.2867 -0.0329 0.043 Uiso 1 1 calc R . .
H61B H 0.2834 1.2299 -0.0879 0.043 Uiso 1 1 calc R . .
C62 C 0.3345(2) 1.2514(3) 0.0914(2) 0.0303(9) Uani 1 1 d . . .
H62B H 0.3081 1.2480 0.1238 0.045 Uiso 1 1 calc R . .
H62C H 0.3570 1.3050 0.0955 0.045 Uiso 1 1 calc R . .
H62A H 0.3739 1.2104 0.1052 0.045 Uiso 1 1 calc R . .
C63 C 0.0390(2) 1.0761(2) -0.1187(2) 0.0212(7) Uani 1 1 d . . .
H63 H 0.0214 1.1310 -0.1387 0.025 Uiso 1 1 calc R . .
C64 C 0.0393(2) 1.0226(2) -0.1808(2) 0.0276(8) Uani 1 1 d . . .
H64A H 0.0554 0.9681 -0.1624 0.041 Uiso 1 1 calc R . .
H64C H 0.0738 1.0451 -0.2003 0.041 Uiso 1 1 calc R . .
H64B H -0.0113 1.0205 -0.2192 0.041 Uiso 1 1 calc R . .
C65 C -0.0171(2) 1.0415(3) -0.0905(2) 0.0365(10) Uani 1 1 d . . .
H65B H -0.0672 1.0410 -0.1299 0.055 Uiso 1 1 calc R . .
H65C H -0.0176 1.0750 -0.0506 0.055 Uiso 1 1 calc R . .
H65A H -0.0025 0.9864 -0.0731 0.055 Uiso 1 1 calc R . .
O1S O 0.5159(6) 1.4862(7) 0.0112(7) 0.055(3) Uani 0.50 1 d P . .
C1S C 0.4398(6) 1.4006(7) -0.0857(7) 0.044(2) Uani 0.50 1 d P C 1
H1SA H 0.4155 1.3854 -0.0533 0.066 Uiso 0.50 1 calc PR C 1
H1SB H 0.4524 1.3519 -0.1061 0.066 Uiso 0.50 1 calc PR C 1
H1SC H 0.4057 1.4342 -0.1252 0.066 Uiso 0.50 1 calc PR C 1
C1SB C 0.4843(8) 1.3744(8) -0.0647(6) 0.055(3) Uani 0.50 1 d P D 2
H1SF H 0.5046 1.4002 -0.0969 0.082 Uiso 0.50 1 calc PR D 2
H1SD H 0.4424 1.3394 -0.0933 0.082 Uiso 0.50 1 calc PR D 2
H1SE H 0.5236 1.3421 -0.0283 0.082 Uiso 0.50 1 calc PR D 2
C2S C 0.5103(6) 1.4471(7) -0.0437(7) 0.054(3) Uani 0.50 1 d P C 1
H2S1 H 0.5524 1.4083 -0.0286 0.065 Uiso 0.50 1 calc PR C 1
H2S2 H 0.5182 1.4853 -0.0778 0.065 Uiso 0.50 1 calc PR C 1
C2SB C 0.4578(7) 1.4372(8) -0.0278(8) 0.066(3) Uani 0.50 1 d P D 2
H2S3 H 0.4174 1.4693 -0.0643 0.079 Uiso 0.50 1 calc PR D 2
H2S4 H 0.4374 1.4114 0.0049 0.079 Uiso 0.50 1 calc PR D 2

loop_
_atom_site_aniso_label
_atom_site_aniso_U_11
_atom_site_aniso_U_22
_atom_site_aniso_U_33
_atom_site_aniso_U_23
_atom_site_aniso_U_13
_atom_site_aniso_U_12
Sn1 0.02516(16) 0.02168(16) 0.03378(18) -0.00307(10) 0.01210(12) -0.00020(10)
Mn1 0.0188(3) 0.0135(3) 0.0257(3) -0.0037(2) 0.0104(2) 0.0034(2)
Cl1 0.0290(5) 0.0338(6) 0.0432(6) -0.0025(4) 0.0055(5) 0.0031(4)
O1 0.064(2) 0.051(2) 0.0355(19) 0.0107(16) 0.0229(17) 0.0284(17)
O2 0.0245(16) 0.0428(19) 0.082(3) -0.0298(18) 0.0168(16) -0.0095(14)
O3 0.0479(18) 0.0321(16) 0.046(2) 0.0059(14) 0.0290(16) 0.0066(14)
N1 0.0169(13) 0.0102(13) 0.0182(14) 0.0016(11) 0.0085(12) 0.0017(11)
N2 0.0191(14) 0.0125(14) 0.0200(15) -0.0025(11) 0.0073(12) 0.0028(11)
C1 0.0176(16) 0.0167(17) 0.0202(18) 0.0010(13) 0.0048(14) -0.0027(13)
C2 0.0210(17) 0.0131(16) 0.0190(17) 0.0016(13) 0.0070(14) -0.0029(13)
C3 0.029(2) 0.027(2) 0.032(2) -0.0060(17) 0.0112(17) 0.0131(16)
C4 0.028(2) 0.025(2) 0.049(3) -0.0116(18) 0.0184(19) 0.0070(17)
C5 0.0200(17) 0.0162(17) 0.028(2) -0.0065(15) 0.0136(15) 0.0070(13)
C6 0.0186(16) 0.0134(16) 0.0234(18) -0.0003(13) 0.0110(14) 0.0021(13)
C7 0.0211(17) 0.0120(16) 0.0244(18) -0.0013(13) 0.0124(15) -0.0003(13)
C8 0.0285(19) 0.0170(17) 0.028(2) -0.0060(14) 0.0153(16) 0.0000(14)
C9 0.0263(19) 0.0190(18) 0.035(2) -0.0042(15) 0.0164(17) 0.0067(15)
C10 0.0216(18) 0.0227(19) 0.028(2) 0.0002(15) 0.0112(16) 0.0060(14)
C11 0.0210(17) 0.0160(16) 0.0236(19) 0.0020(14) 0.0096(15) 0.0027(13)
C12 0.0215(17) 0.0141(16) 0.0222(18) -0.0083(13) 0.0103(15) -0.0012(13)
C13 0.0264(19) 0.0199(18) 0.0266(19) -0.0088(15) 0.0140(16) -0.0048(15)
C14 0.0240(19) 0.030(2) 0.036(2) -0.0085(17) 0.0158(17) -0.0035(16)
C15 0.0211(19) 0.045(3) 0.034(2) -0.0063(19) 0.0105(17) 0.0060(17)
C16 0.031(2) 0.031(2) 0.027(2) 0.0017(16) 0.0077(17) 0.0114(17)
C17 0.0274(19) 0.0196(18) 0.0246(19) -0.0055(14) 0.0119(16) 0.0011(14)
C18 0.033(2) 0.0201(19) 0.045(2) 0.0023(17) 0.0238(19) -0.0011(16)
C19 0.050(6) 0.016(4) 0.061(6) -0.004(4) 0.030(5) -0.005(4)
C19B 0.079(12) 0.019(6) 0.087(12) 0.001(6) 0.033(10) -0.010(7)
C20 0.063(8) 0.040(5) 0.059(7) 0.010(5) 0.040(6) 0.001(5)
C20B 0.033(7) 0.034(6) 0.036(6) 0.017(5) 0.017(5) 0.003(5)
C21 0.033(2) 0.0202(19) 0.031(2) 0.0027(15) 0.0160(17) 0.0006(15)
C22 0.058(3) 0.038(3) 0.050(3) -0.006(2) 0.036(3) -0.007(2)
C23 0.069(3) 0.020(2) 0.069(4) 0.003(2) 0.044(3) 0.003(2)
C24 0.0185(17) 0.0248(19) 0.0233(19) -0.0032(15) 0.0038(15) 0.0095(14)
C25 0.0246(19) 0.0215(19) 0.031(2) -0.0070(15) 0.0056(16) 0.0092(15)
C26 0.028(2) 0.033(2) 0.043(3) -0.017(2) -0.0003(19) 0.0105(18)
C27 0.037(2) 0.057(3) 0.028(2) -0.018(2) 0.0004(19) 0.021(2)
C28 0.037(2) 0.072(4) 0.025(2) -0.005(2) 0.0104(19) 0.030(2)
C29 0.0245(19) 0.043(2) 0.029(2) 0.0028(18) 0.0113(17) 0.0153(18)
C30 0.030(2) 0.0196(19) 0.039(2) -0.0018(17) 0.0096(18) -0.0011(16)
C31 0.031(2) 0.036(3) 0.064(3) -0.003(2) 0.017(2) 0.0002(19)
C32 0.028(2) 0.033(2) 0.057(3) 0.016(2) 0.006(2) -0.0029(18)
C33 0.028(2) 0.063(3) 0.032(2) 0.011(2) 0.0146(19) 0.008(2)
C34 0.043(4) 0.027(3) 0.045(5) -0.002(3) 0.023(4) 0.003(3)
C34B 0.023(8) 0.029(9) 0.040(12) 0.007(8) 0.005(8) 0.006(6)
C35 0.062(5) 0.036(4) 0.049(5) 0.005(3) 0.040(4) 0.009(3)
C35B 0.035(9) 0.019(7) 0.064(15) 0.010(7) 0.030(10) 0.002(6)
C36 0.0133(15) 0.0100(15) 0.0197(17) -0.0011(12) 0.0081(13) 0.0011(12)
C37 0.0133(15) 0.0125(16) 0.0185(17) 0.0018(12) 0.0072(13) 0.0004(12)
C38 0.0177(16) 0.0125(16) 0.0230(18) 0.0034(13) 0.0083(14) 0.0037(13)
C39 0.0202(17) 0.0135(16) 0.0233(18) -0.0015(13) 0.0114(14) 0.0025(13)
C40 0.0203(16) 0.0136(16) 0.0168(16) -0.0006(13) 0.0090(14) -0.0017(13)
C41 0.0141(15) 0.0096(15) 0.0175(16) 0.0013(12) 0.0060(13) -0.0006(12)
C42 0.0236(17) 0.0116(16) 0.0207(18) 0.0035(13) 0.0127(14) 0.0074(13)
C43 0.0260(18) 0.0116(16) 0.0208(18) 0.0012(13) 0.0110(15) 0.0068(13)
C44 0.031(2) 0.0186(18) 0.0207(18) -0.0017(14) 0.0101(16) 0.0050(15)
C45 0.041(2) 0.0230(19) 0.0227(19) 0.0058(15) 0.0167(17) 0.0119(17)
C46 0.039(2) 0.0233(19) 0.034(2) 0.0097(16) 0.0271(19) 0.0099(16)
C47 0.0254(18) 0.0152(17) 0.0271(19) 0.0043(14) 0.0159(16) 0.0059(14)
C48 0.0224(18) 0.0184(18) 0.0225(18) -0.0001(14) 0.0085(15) -0.0013(14)
C49 0.032(2) 0.024(2) 0.039(2) 0.0064(17) 0.0133(18) -0.0006(16)
C50 0.025(2) 0.034(2) 0.032(2) 0.0067(17) 0.0068(17) -0.0010(17)
C51 0.0240(18) 0.0239(19) 0.032(2) 0.0085(16) 0.0157(16) 0.0016(15)
C52 0.025(2) 0.033(2) 0.062(3) 0.006(2) 0.025(2) 0.0051(17)
C53 0.030(2) 0.031(2) 0.050(3) -0.0052(19) 0.014(2) 0.0012(17)
C54 0.0188(16) 0.0109(15) 0.0175(17) 0.0017(12) 0.0100(14) 0.0025(12)
C55 0.0210(17) 0.0151(17) 0.0205(18) 0.0011(13) 0.0106(14) 0.0027(13)
C56 0.0235(18) 0.0215(18) 0.0215(18) 0.0034(14) 0.0080(15) 0.0067(14)
C57 0.036(2) 0.0191(18) 0.028(2) 0.0096(15) 0.0138(17) 0.0121(16)
C58 0.039(2) 0.0124(16) 0.028(2) 0.0020(14) 0.0182(18) 0.0006(15)
C59 0.0229(17) 0.0134(16) 0.0193(17) -0.0016(13) 0.0120(14) 0.0006(13)
C60 0.0170(16) 0.0191(18) 0.0228(19) 0.0003(14) 0.0037(14) 0.0005(13)
C61 0.0260(19) 0.034(2) 0.027(2) 0.0028(16) 0.0117(16) -0.0079(16)
C62 0.026(2) 0.033(2) 0.027(2) -0.0036(17) 0.0067(17) -0.0047(17)
C63 0.0259(18) 0.0154(17) 0.0237(19) -0.0030(14) 0.0116(15) -0.0046(14)
C64 0.041(2) 0.0191(18) 0.025(2) -0.0058(15) 0.0152(18) -0.0038(16)
C65 0.033(2) 0.049(3) 0.031(2) -0.0115(19) 0.0174(19) -0.022(2)
O1S 0.061(9) 0.046(8) 0.065(8) -0.015(5) 0.034(7) -0.011(5)
C1S 0.037(6) 0.039(6) 0.062(7) -0.010(5) 0.027(5) -0.002(5)
C1SB 0.056(7) 0.066(8) 0.045(6) -0.004(6) 0.023(6) -0.006(6)
C2S 0.045(6) 0.063(7) 0.059(7) -0.008(6) 0.024(5) -0.006(5)
C2SB 0.050(7) 0.058(8) 0.095(10) 0.017(7) 0.035(7) 0.013(6)

loop_
_atom_type_symbol
_atom_type_description
_atom_type_scat_dispersion_real
_atom_type_scat_dispersion_imag
_atom_type_scat_source
C C 0.0033 0.0016 'International Tables Vol C Tables 4.2.6.8 and 6.1.1.4'
H H 0.0000 0.0000 'International Tables Vol C Tables 4.2.6.8 and 6.1.1.4'
N N 0.0061 0.0033 'International Tables Vol C Tables 4.2.6.8 and 6.1.1.4'
O O 0.0106 0.0060 'International Tables Vol C Tables 4.2.6.8 and 6.1.1.4'
Cl Cl 0.1484 0.1585 'International Tables Vol C Tables 4.2.6.8 and 6.1.1.4'
Mn Mn 0.3368 0.7283 'International Tables Vol C Tables 4.2.6.8 and 6.1.1.4'
Sn Sn -0.6537 1.4246 'International Tables Vol C Tables 4.2.6.8 and 6.1.1.4'

loop_
_geom_angle_atom_site_label_1
_geom_angle_atom_site_label_2
_geom_angle_atom_site_label_3
_geom_angle
_geom_angle_site_symmetry_1
_geom_angle_site_symmetry_3
_geom_angle_publ_flag
Cl1 Sn1 Mn1 101.53(4) . . ?
C3 Mn1 C4 94.2(2) . . ?
C3 Mn1 C1 90.77(16) . . ?
C4 Mn1 C1 92.92(16) . . ?
C3 Mn1 C5 169.08(17) . . ?
C4 Mn1 C5 96.44(19) . . ?
C1 Mn1 C5 90.91(15) . . ?
C3 Mn1 C2 88.19(15) . . ?
C4 Mn1 C2 96.10(16) . . ?
C1 Mn1 C2 170.97(15) . . ?
C5 Mn1 C2 88.47(14) . . ?
C3 Mn1 Sn1 81.86(14) . . ?
C4 Mn1 Sn1 173.73(13) . . ?
C1 Mn1 Sn1 82.25(11) . . ?
C5 Mn1 Sn1 87.67(11) . . ?
C2 Mn1 Sn1 88.73(10) . . ?
C2 N1 C36 169.5(3) . . ?
C1 N2 C6 177.3(3) . . ?
N2 C1 Mn1 179.8(4) . . ?
N1 C2 Mn1 178.0(3) . . ?
O1 C3 Mn1 179.0(4) . . ?
O2 C4 Mn1 179.0(4) . . ?
O3 C5 Mn1 177.6(3) . . ?
N2 C6 C11 119.0(3) . . ?
N2 C6 C7 118.4(3) . . ?
C11 C6 C7 122.7(3) . . ?
C8 C7 C6 117.6(3) . . ?
C8 C7 C12 123.6(3) . . ?
C6 C7 C12 118.7(3) . . ?
C9 C8 C7 121.0(3) . . ?
C8 C9 C10 120.5(3) . . ?
C9 C10 C11 120.6(3) . . ?
C10 C11 C6 117.6(3) . . ?
C10 C11 C24 121.8(3) . . ?
C6 C11 C24 120.6(3) . . ?
C17 C12 C13 121.3(3) . . ?
C17 C12 C7 120.3(3) . . ?
C13 C12 C7 118.3(3) . . ?
C14 C13 C12 118.2(4) . . ?
C14 C13 C18 120.5(3) . . ?
C12 C13 C18 121.2(3) . . ?
C15 C14 C13 120.8(4) . . ?
C14 C15 C16 120.7(4) . . ?
C15 C16 C17 121.1(4) . . ?
C16 C17 C12 117.8(4) . . ?
C16 C17 C21 121.4(4) . . ?
C12 C17 C21 120.8(3) . . ?
C19 C18 C19B 30.9(7) . . ?
C19 C18 C13 106.4(5) . . ?
C19B C18 C13 113.4(7) . . ?
C19 C18 C20B 134.2(6) . . ?
C19B C18 C20B 108.9(9) . . ?
C13 C18 C20B 113.5(5) . . ?
C19 C18 C20 108.5(6) . . ?
C19B C18 C20 78.5(9) . . ?
C13 C18 C20 112.9(5) . . ?
C20B C18 C20 34.8(5) . . ?
C17 C21 C22 110.2(3) . . ?
C17 C21 C23 113.5(3) . . ?
C22 C21 C23 110.0(4) . . ?
C25 C24 C29 121.8(4) . . ?
C25 C24 C11 119.0(3) . . ?
C29 C24 C11 119.1(4) . . ?
C26 C25 C24 117.5(4) . . ?
C26 C25 C30 120.9(4) . . ?
C24 C25 C30 121.6(3) . . ?
C27 C26 C25 121.2(5) . . ?
C26 C27 C28 120.8(4) . . ?
C27 C28 C29 121.0(5) . . ?
C28 C29 C24 117.6(4) . . ?
C28 C29 C33 120.8(4) . . ?
C24 C29 C33 121.6(4) . . ?
C25 C30 C31 113.7(4) . . ?
C25 C30 C32 111.0(4) . . ?
C31 C30 C32 109.6(3) . . ?
C34 C33 C29 111.3(4) . . ?
C34 C33 C35B 121.1(7) . . ?
C29 C33 C35B 126.7(7) . . ?
C34 C33 C35 111.7(5) . . ?
C29 C33 C35 109.4(5) . . ?
C35B C33 C35 43.1(8) . . ?
C34 C33 C34B 28.2(7) . . ?
C29 C33 C34B 117.0(7) . . ?
C35B C33 C34B 105.5(10) . . ?
C35 C33 C34B 84.3(9) . . ?
N1 C36 C41 118.6(3) . . ?
N1 C36 C37 119.0(3) . . ?
C41 C36 C37 122.4(3) . . ?
C38 C37 C36 117.2(3) . . ?
C38 C37 C42 121.2(3) . . ?
C36 C37 C42 121.6(3) . . ?
C39 C38 C37 121.6(3) . . ?
C38 C39 C40 120.0(3) . . ?
C39 C40 C41 120.9(3) . . ?
C40 C41 C36 117.8(3) . . ?
C40 C41 C54 119.9(3) . . ?
C36 C41 C54 122.3(3) . . ?
C47 C42 C43 121.0(3) . . ?
C47 C42 C37 119.3(3) . . ?
C43 C42 C37 119.7(3) . . ?
C44 C43 C42 118.3(3) . . ?
C44 C43 C48 119.7(3) . . ?
C42 C43 C48 122.0(3) . . ?
C45 C44 C43 120.9(4) . . ?
C44 C45 C46 120.9(3) . . ?
C45 C46 C47 120.4(4) . . ?
C46 C47 C42 118.5(3) . . ?
C46 C47 C51 120.1(3) . . ?
C42 C47 C51 121.3(3) . . ?
C43 C48 C50 114.1(3) . . ?
C43 C48 C49 110.2(3) . . ?
C50 C48 C49 109.6(3) . . ?
C47 C51 C53 110.3(3) . . ?
C47 C51 C52 113.1(3) . . ?
C53 C51 C52 110.2(3) . . ?
C59 C54 C55 120.9(3) . . ?
C59 C54 C41 119.6(3) . . ?
C55 C54 C41 119.4(3) . . ?
C56 C55 C54 118.8(3) . . ?
C56 C55 C60 120.1(3) . . ?
C54 C55 C60 121.0(3) . . ?
C57 C56 C55 120.7(3) . . ?
C56 C57 C58 120.6(3) . . ?
C57 C58 C59 120.5(3) . . ?
C58 C59 C54 118.4(3) . . ?
C58 C59 C63 119.4(3) . . ?
C54 C59 C63 122.2(3) . . ?
C61 C60 C55 109.9(3) . . ?
C61 C60 C62 110.4(3) . . ?
C55 C60 C62 113.5(3) . . ?
C59 C63 C65 113.6(3) . . ?
C59 C63 C64 110.1(3) . . ?
C65 C63 C64 108.6(3) . . ?
O1S O1S C2S 92(2) 3_685 . ?
O1S O1S C2SB 74(2) 3_685 . ?
C2S O1S C2SB 54.5(9) . . ?
O1S O1S C2SB 73.7(19) 3_685 3_685 ?
C2S O1S C2SB 126.5(13) . 3_685 ?
C2SB O1S C2SB 147.6(7) . 3_685 ?
O1S O1S C2S 57.6(18) 3_685 3_685 ?
C2S O1S C2S 149.1(8) . 3_685 ?
C2SB O1S C2S 110.3(10) . 3_685 ?
C2SB O1S C2S 49.8(8) 3_685 3_685 ?
O1S C2S C1S 120.1(11) . . ?
O1S C2SB C1SB 109.4(10) . . ?

loop_
_geom_bond_atom_site_label_1
_geom_bond_atom_site_label_2
_geom_bond_distance
_geom_bond_site_symmetry_2
_geom_bond_publ_flag
Sn1 Cl1 2.4048(12) . ?
Sn1 Mn1 2.6359(8) . ?
Mn1 C3 1.834(5) . ?
Mn1 C4 1.845(4) . ?
Mn1 C1 1.879(4) . ?
Mn1 C5 1.879(4) . ?
Mn1 C2 1.902(4) . ?
O1 C3 1.145(5) . ?
O2 C4 1.130(5) . ?
O3 C5 1.089(5) . ?
N1 C2 1.167(4) . ?
N1 C36 1.395(4) . ?
N2 C1 1.178(5) . ?
N2 C6 1.388(4) . ?
C6 C11 1.398(5) . ?
C6 C7 1.401(5) . ?
C7 C8 1.388(5) . ?
C7 C12 1.489(5) . ?
C8 C9 1.382(5) . ?
C9 C10 1.389(5) . ?
C10 C11 1.395(5) . ?
C11 C24 1.501(5) . ?
C12 C17 1.404(5) . ?
C12 C13 1.405(5) . ?
C13 C14 1.396(5) . ?
C13 C18 1.520(6) . ?
C14 C15 1.366(6) . ?
C15 C16 1.378(6) . ?
C16 C17 1.395(5) . ?
C17 C21 1.516(5) . ?
C18 C19 1.504(10) . ?
C18 C19B 1.518(15) . ?
C18 C20B 1.531(12) . ?
C18 C20 1.540(10) . ?
C21 C22 1.520(6) . ?
C21 C23 1.528(6) . ?
C24 C25 1.405(6) . ?
C24 C29 1.406(6) . ?
C25 C26 1.403(6) . ?
C25 C30 1.510(6) . ?
C26 C27 1.363(7) . ?
C27 C28 1.377(8) . ?
C28 C29 1.396(6) . ?
C29 C33 1.502(7) . ?
C30 C31 1.530(6) . ?
C30 C32 1.532(6) . ?
C33 C34 1.445(8) . ?
C33 C35B 1.503(15) . ?
C33 C35 1.574(7) . ?
C33 C34B 1.667(18) . ?
C36 C41 1.402(5) . ?
C36 C37 1.404(4) . ?
C37 C38 1.395(5) . ?
C37 C42 1.493(5) . ?
C38 C39 1.380(5) . ?
C39 C40 1.389(5) . ?
C40 C41 1.393(5) . ?
C41 C54 1.495(4) . ?
C42 C47 1.403(5) . ?
C42 C43 1.405(5) . ?
C43 C44 1.399(5) . ?
C43 C48 1.521(5) . ?
C44 C45 1.366(6) . ?
C45 C46 1.380(6) . ?
C46 C47 1.398(5) . ?
C47 C51 1.513(5) . ?
C48 C50 1.528(5) . ?
C48 C49 1.531(5) . ?
C51 C53 1.528(6) . ?
C51 C52 1.529(5) . ?
C54 C59 1.405(5) . ?
C54 C55 1.405(5) . ?
C55 C56 1.384(5) . ?
C55 C60 1.528(5) . ?
C56 C57 1.378(6) . ?
C57 C58 1.386(6) . ?
C58 C59 1.394(5) . ?
C59 C63 1.518(5) . ?
C60 C61 1.524(5) . ?
C60 C62 1.532(5) . ?
C63 C65 1.528(5) . ?
C63 C64 1.533(5) . ?
O1S O1S 0.759(15) 3_685 ?
O1S C2S 1.247(18) . ?
O1S C2SB 1.359(19) . ?
O1S C2SB 1.361(19) 3_685 ?
O1S C2S 1.477(17) 3_685 ?
C1S C2S 1.506(15) . ?
C1SB C2SB 1.487(18) . ?
